data_4348033
loop_
_publ_author_name
'Axelson, Jordan C.'
'Gonzalez, Miguel I.'
'Meihaus, Katie R.'
'Chang, Christopher J.'
'Long, Jeffrey R.'

_publ_section_title
;
 Synthesis and Characterization of a Tetrapodal NO4(4-) Ligand and Its
 Transition Metal Complexes.
;
_journal_issue 15
_journal_name_full 'Inorganic chemistry'
_journal_page_first 7527
_journal_page_last 7534
_journal_paper_doi 10.1021/acs.inorgchem.6b00908
_journal_volume 55
_journal_year 2016
_chemical_formula_moiety 'C25 H37 Cu N O9, 2(C F3 O3 S)'
_chemical_formula_sum 'C27 H37 Cu F6 N O15 S2'
_chemical_formula_weight 857.23
_chemical_name_common jaa15_0m
_chemical_name_systematic '[(C21H29NO8)Cu(C4H8O)](SO3CF3)2'
_space_group_crystal_system monoclinic
_space_group_IT_number 14
_space_group_name_Hall '-P 2yn'
_space_group_name_H-M_alt 'P 1 21/n 1'
_atom_sites_solution_hydrogens geom
_audit_creation_method SHELXL-2014/7
_cell_angle_alpha 90
_cell_angle_beta 95.3160(10)
_cell_angle_gamma 90
_cell_formula_units_Z 4
_cell_length_a 9.1417(8)
_cell_length_b 26.613(2)
_cell_length_c 17.0582(14)
_cell_measurement_reflns_used 9926
_cell_measurement_temperature 100(2)
_cell_measurement_theta_max 25.35
_cell_measurement_theta_min 2.40
_cell_volume 4132.2(6)
_computing_cell_refinement 'Bruker APEX2 v. 2011.4'
_computing_data_collection 'Bruker APEX2 v. 2011.4'
_computing_data_reduction 'Bruker APEX2 v. 2011.4'
_computing_molecular_graphics DIAMOND
_computing_publication_material WinGX
_computing_structure_refinement 'SHELXL-2014/7 (Sheldrick, 2014)'
_computing_structure_solution SHELXT
_diffrn_ambient_temperature 100(2)
_diffrn_detector_area_resol_mean 8.366
_diffrn_measured_fraction_theta_full 1.000
_diffrn_measured_fraction_theta_max 0.999
_diffrn_measurement_device_type 'Bruker APEX-I CCD'
_diffrn_measurement_method '\f and \w scans'
_diffrn_radiation_type MoK\a
_diffrn_radiation_wavelength 0.71073
_diffrn_reflns_av_R_equivalents 0.0343
_diffrn_reflns_av_unetI/netI 0.0130
_diffrn_reflns_Laue_measured_fraction_full 1.000
_diffrn_reflns_Laue_measured_fraction_max 0.999
_diffrn_reflns_limit_h_max 11
_diffrn_reflns_limit_h_min -11
_diffrn_reflns_limit_k_max 32
_diffrn_reflns_limit_k_min -32
_diffrn_reflns_limit_l_max 20
_diffrn_reflns_limit_l_min -20
_diffrn_reflns_number 125863
_diffrn_reflns_point_group_measured_fraction_full 1.000
_diffrn_reflns_point_group_measured_fraction_max 0.999
_diffrn_reflns_theta_full 25.000
_diffrn_reflns_theta_max 25.380
_diffrn_reflns_theta_min 1.422
_diffrn_source 'fine-focus sealed tube'
_exptl_absorpt_coefficient_mu 0.716
_exptl_absorpt_correction_T_max 0.7452
_exptl_absorpt_correction_T_min 0.6694
_exptl_absorpt_correction_type multi-scan
_exptl_absorpt_process_details SADABS
_exptl_crystal_colour blue
_exptl_crystal_density_diffrn 1.378
_exptl_crystal_description block
_exptl_crystal_F_000 1764
_exptl_crystal_size_max 0.300
_exptl_crystal_size_mid 0.230
_exptl_crystal_size_min 0.100
_refine_diff_density_max 0.599
_refine_diff_density_min -0.484
_refine_diff_density_rms 0.052
_refine_ls_extinction_method none
_refine_ls_goodness_of_fit_ref 1.033
_refine_ls_hydrogen_treatment constr
_refine_ls_matrix_type full
_refine_ls_number_parameters 475
_refine_ls_number_reflns 7574
_refine_ls_number_restraints 0
_refine_ls_restrained_S_all 1.033
_refine_ls_R_factor_all 0.0383
_refine_ls_R_factor_gt 0.0330
_refine_ls_shift/su_max 0.001
_refine_ls_shift/su_mean 0.000
_refine_ls_structure_factor_coef Fsqd
_refine_ls_weighting_details 'w=1/[\s^2^(Fo^2^)+(0.0340P)^2^+4.8391P] where P=(Fo^2^+2Fc^2^)/3'
_refine_ls_weighting_scheme calc
_refine_ls_wR_factor_gt 0.0795
_refine_ls_wR_factor_ref 0.0831
_reflns_Friedel_coverage 0.000
_reflns_number_gt 6756
_reflns_number_total 7574
_reflns_threshold_expression 'I > 2\s(I)'
_cod_data_source_file jaa15_0m.cif
_cod_data_source_block shelx
_cod_original_sg_symbol_H-M 'P 21/n'
_cod_database_code 4348033
_shelx_shelxl_version_number 2014/7
_shelx_space_group_comment
;
The symmetry employed for this shelxl refinement is uniquely defined
by the following loop, which should always be used as a source of
symmetry information in preference to the above space-group names.
They are only intended as comments.
;
_shelx_estimated_absorpt_t_min 0.814
_shelx_estimated_absorpt_t_max 0.932

loop_
_space_group_symop_operation_xyz
'x, y, z'
'-x+1/2, y+1/2, -z+1/2'
'-x, -y, -z'
'x-1/2, -y-1/2, z-1/2'

loop_
_atom_site_label
_atom_site_type_symbol
_atom_site_fract_x
_atom_site_fract_y
_atom_site_fract_z
_atom_site_U_iso_or_equiv
_atom_site_adp_type
_atom_site_occupancy
_atom_site_site_symmetry_order
_atom_site_calc_flag
_atom_site_refinement_flags_posn
_atom_site_refinement_flags_adp
C1 C 0.6649(2) 0.19736(8) 0.53460(12) 0.0214(4) Uani 1 1 d . .
C2 C 0.9040(2) 0.19154(7) 0.61554(12) 0.0197(4) Uani 1 1 d . .
C3 C 1.1411(2) 0.12150(7) 0.39376(11) 0.0188(4) Uani 1 1 d . .
C4 C 0.8974(2) 0.12980(7) 0.31582(11) 0.0192(4) Uani 1 1 d . .
C5 C 0.6803(2) 0.15045(9) 0.66436(12) 0.0290(5) Uani 1 1 d . .
H5A H 0.5863 0.1342 0.6478 0.043 Uiso 1 1 calc R U
H5B H 0.6625 0.1815 0.6929 0.043 Uiso 1 1 calc R U
H5C H 0.7410 0.1277 0.6989 0.043 Uiso 1 1 calc R U
C6 C 0.7600(2) 0.16287(8) 0.59195(11) 0.0203(4) Uani 1 1 d . .
C7 C 0.7967(2) 0.11611(7) 0.54457(11) 0.0183(4) Uani 1 1 d . .
C8 C 0.7433(2) 0.06896(8) 0.56194(12) 0.0221(4) Uani 1 1 d . .
H8 H 0.6842 0.0647 0.6044 0.027 Uiso 1 1 calc R U
C9 C 0.7773(2) 0.02835(8) 0.51675(12) 0.0230(4) Uani 1 1 d . .
H9 H 0.7406 -0.0040 0.5277 0.028 Uiso 1 1 calc R U
C10 C 0.8650(2) 0.03479(7) 0.45547(11) 0.0198(4) Uani 1 1 d . .
H10 H 0.8920 0.0069 0.4252 0.024 Uiso 1 1 calc R U
C11 C 0.91245(19) 0.08286(7) 0.43929(11) 0.0167(4) Uani 1 1 d . .
C12 C 0.9974(2) 0.09345(7) 0.36653(11) 0.0172(4) Uani 1 1 d . .
C13 C 1.0277(2) 0.04578(7) 0.32078(12) 0.0202(4) Uani 1 1 d . .
H13A H 0.9344 0.0297 0.3024 0.030 Uiso 1 1 calc R U
H13B H 1.0870 0.0226 0.3552 0.030 Uiso 1 1 calc R U
H13C H 1.0812 0.0545 0.2755 0.030 Uiso 1 1 calc R U
C14 C 0.4441(3) 0.24284(9) 0.51133(15) 0.0356(6) Uani 1 1 d . .
H14A H 0.4018 0.2277 0.4612 0.043 Uiso 1 1 calc R U
H14B H 0.5031 0.2725 0.4992 0.043 Uiso 1 1 calc R U
C15 C 0.3260(3) 0.25736(12) 0.5607(2) 0.0570(8) Uani 1 1 d . .
H15A H 0.2659 0.2278 0.5702 0.086 Uiso 1 1 calc R U
H15B H 0.2641 0.2832 0.5335 0.086 Uiso 1 1 calc R U
H15C H 0.3697 0.2706 0.6111 0.086 Uiso 1 1 calc R U
C16 C 1.0638(2) 0.22659(9) 0.71733(14) 0.0331(5) Uani 1 1 d . .
H16A H 1.0581 0.2600 0.6917 0.040 Uiso 1 1 calc R U
H16B H 1.1546 0.2096 0.7040 0.040 Uiso 1 1 calc R U
C17 C 1.0635(4) 0.23184(13) 0.80447(17) 0.0616(9) Uani 1 1 d . .
H17A H 0.9717 0.2478 0.8167 0.092 Uiso 1 1 calc R U
H17B H 1.1470 0.2526 0.8249 0.092 Uiso 1 1 calc R U
H17C H 1.0717 0.1985 0.8290 0.092 Uiso 1 1 calc R U
C18 C 1.4003(2) 0.12070(9) 0.39895(12) 0.0267(5) Uani 1 1 d . .
H18A H 1.4179 0.1252 0.4567 0.032 Uiso 1 1 calc R U
H18B H 1.4034 0.1540 0.3733 0.032 Uiso 1 1 calc R U
C19 C 1.5134(2) 0.08624(10) 0.36967(14) 0.0344(5) Uani 1 1 d . .
H19A H 1.5104 0.0538 0.3965 0.052 Uiso 1 1 calc R U
H19B H 1.6111 0.1012 0.3806 0.052 Uiso 1 1 calc R U
H19C H 1.4924 0.0813 0.3128 0.052 Uiso 1 1 calc R U
C20 C 0.7332(3) 0.14054(10) 0.20221(14) 0.0358(6) Uani 1 1 d . .
H20A H 0.7804 0.1713 0.1838 0.043 Uiso 1 1 calc R U
H20B H 0.6519 0.1506 0.2334 0.043 Uiso 1 1 calc R U
C21 C 0.6763(3) 0.10898(13) 0.13385(15) 0.0533(8) Uani 1 1 d . .
H21A H 0.7573 0.1002 0.1026 0.080 Uiso 1 1 calc R U
H21B H 0.6016 0.1278 0.1010 0.080 Uiso 1 1 calc R U
H21C H 0.6326 0.0782 0.1530 0.080 Uiso 1 1 calc R U
C22 C 0.9229(3) 0.30386(8) 0.46032(13) 0.0306(5) Uani 1 1 d . .
H22A H 0.9610 0.3053 0.5165 0.037 Uiso 1 1 calc R U
H22B H 0.8143 0.3026 0.4568 0.037 Uiso 1 1 calc R U
C23 C 0.9726(5) 0.34781(11) 0.4178(2) 0.0775(13) Uani 1 1 d . .
H23A H 1.0574 0.3640 0.4481 0.093 Uiso 1 1 calc R U
H23B H 0.8924 0.3728 0.4091 0.093 Uiso 1 1 calc R U
C24 C 1.0154(4) 0.32854(10) 0.34149(17) 0.0528(8) Uani 1 1 d . .
H24A H 0.9339 0.3330 0.2996 0.063 Uiso 1 1 calc R U
H24B H 1.1026 0.3468 0.3260 0.063 Uiso 1 1 calc R U
C25 C 1.0489(4) 0.27483(10) 0.35314(18) 0.0591(9) Uani 1 1 d . .
H25A H 1.0086 0.2551 0.3069 0.071 Uiso 1 1 calc R U
H25B H 1.1565 0.2695 0.3608 0.071 Uiso 1 1 calc R U
C26 C 0.3356(3) 0.05433(10) 0.71886(15) 0.0376(6) Uani 1 1 d . .
C27 C 0.6849(4) 0.37712(10) 0.61621(18) 0.0532(8) Uani 1 1 d . .
N1 N 0.87798(16) 0.12272(6) 0.48307(9) 0.0165(3) Uani 1 1 d . .
O1 O 0.70710(16) 0.21330(6) 0.47376(8) 0.0271(3) Uani 1 1 d . .
O2 O 0.98260(15) 0.20822(5) 0.56714(8) 0.0223(3) Uani 1 1 d . .
O3 O 1.14508(15) 0.16205(5) 0.42699(8) 0.0236(3) Uani 1 1 d . .
O4 O 0.86626(15) 0.17195(5) 0.33801(8) 0.0232(3) Uani 1 1 d . .
O5 O 0.53542(15) 0.20603(6) 0.55768(9) 0.0264(3) Uani 1 1 d . .
O6 O 0.93349(15) 0.19623(5) 0.69105(8) 0.0237(3) Uani 1 1 d . .
O7 O 1.25762(14) 0.09619(5) 0.37824(8) 0.0207(3) Uani 1 1 d . .
O8 O 0.84109(15) 0.10979(5) 0.25033(8) 0.0231(3) Uani 1 1 d . .
O9 O 0.98074(19) 0.25994(5) 0.42261(9) 0.0347(4) Uani 1 1 d . .
O10 O 0.2929(2) 0.14193(6) 0.66032(13) 0.0487(5) Uani 1 1 d . .
O11 O 0.3422(2) 0.07344(7) 0.57377(11) 0.0509(5) Uani 1 1 d . .
O12 O 0.10685(19) 0.07797(7) 0.62858(12) 0.0480(5) Uani 1 1 d . .
O13 O 0.72996(17) 0.28304(6) 0.63180(9) 0.0317(4) Uani 1 1 d . .
O14 O 0.62811(18) 0.32807(6) 0.73833(10) 0.0346(4) Uani 1 1 d . .
O15 O 0.88332(19) 0.33861(8) 0.71545(11) 0.0487(5) Uani 1 1 d . .
F1 F 0.2787(2) 0.06628(8) 0.78479(10) 0.0751(6) Uani 1 1 d . .
F2 F 0.48099(17) 0.06102(7) 0.73301(12) 0.0637(5) Uani 1 1 d . .
F3 F 0.31343(16) 0.00532(5) 0.70795(9) 0.0446(4) Uani 1 1 d . .
F4 F 0.6891(3) 0.42077(6) 0.65321(13) 0.1064(10) Uani 1 1 d . .
F5 F 0.5492(3) 0.37073(10) 0.58268(14) 0.0964(8) Uani 1 1 d . .
F6 F 0.7749(2) 0.38098(6) 0.55935(10) 0.0657(6) Uani 1 1 d . .
S1 S 0.25962(6) 0.09153(2) 0.63524(4) 0.03106(13) Uani 1 1 d . .
S2 S 0.73780(6) 0.32575(2) 0.68330(3) 0.02382(12) Uani 1 1 d . .
Cu1 Cu 0.93311(3) 0.19177(2) 0.45216(2) 0.01875(7) Uani 1 1 d . .

loop_
_atom_site_aniso_label
_atom_site_aniso_U_11
_atom_site_aniso_U_22
_atom_site_aniso_U_33
_atom_site_aniso_U_23
_atom_site_aniso_U_13
_atom_site_aniso_U_12
C1 0.0193(10) 0.0249(11) 0.0202(10) -0.0056(8) 0.0028(8) 0.0014(8)
C2 0.0192(10) 0.0185(10) 0.0215(10) -0.0006(8) 0.0026(8) 0.0031(8)
C3 0.0197(10) 0.0217(10) 0.0158(9) 0.0009(8) 0.0054(7) -0.0039(8)
C4 0.0156(9) 0.0227(10) 0.0207(10) 0.0040(8) 0.0095(7) -0.0007(8)
C5 0.0294(11) 0.0386(13) 0.0206(10) -0.0001(9) 0.0111(9) -0.0071(10)
C6 0.0179(9) 0.0267(11) 0.0169(9) 0.0019(8) 0.0052(7) -0.0014(8)
C7 0.0132(9) 0.0253(10) 0.0161(9) 0.0031(8) 0.0004(7) -0.0009(7)
C8 0.0180(9) 0.0285(11) 0.0201(10) 0.0074(8) 0.0035(8) -0.0021(8)
C9 0.0191(10) 0.0229(10) 0.0263(10) 0.0098(8) -0.0017(8) -0.0036(8)
C10 0.0166(9) 0.0204(10) 0.0218(10) 0.0027(8) -0.0013(7) -0.0007(7)
C11 0.0120(9) 0.0206(10) 0.0174(9) 0.0022(8) 0.0001(7) -0.0006(7)
C12 0.0153(9) 0.0170(9) 0.0197(10) 0.0007(8) 0.0033(7) -0.0014(7)
C13 0.0186(9) 0.0183(10) 0.0241(10) -0.0010(8) 0.0033(8) -0.0014(8)
C14 0.0281(12) 0.0377(13) 0.0395(13) -0.0109(11) -0.0051(10) 0.0130(10)
C15 0.0329(14) 0.0489(17) 0.092(2) -0.0029(16) 0.0202(15) 0.0131(12)
C16 0.0273(11) 0.0319(12) 0.0386(13) -0.0123(10) -0.0057(10) -0.0026(9)
C17 0.080(2) 0.064(2) 0.0366(15) -0.0112(14) -0.0160(15) -0.0234(17)
C18 0.0161(10) 0.0404(13) 0.0236(11) -0.0014(9) 0.0020(8) -0.0107(9)
C19 0.0174(10) 0.0507(15) 0.0353(13) 0.0075(11) 0.0038(9) 0.0016(10)
C20 0.0319(12) 0.0469(15) 0.0279(12) 0.0150(11) -0.0016(10) 0.0099(11)
C21 0.0433(15) 0.087(2) 0.0271(13) 0.0015(14) -0.0086(11) 0.0148(15)
C22 0.0464(14) 0.0185(11) 0.0291(12) -0.0039(9) 0.0157(10) 0.0030(9)
C23 0.160(4) 0.0268(14) 0.0570(19) 0.0058(14) 0.070(2) 0.0119(18)
C24 0.093(2) 0.0305(14) 0.0398(15) 0.0041(12) 0.0306(15) 0.0053(14)
C25 0.110(3) 0.0252(13) 0.0515(17) 0.0032(12) 0.0601(18) -0.0033(15)
C26 0.0317(13) 0.0407(14) 0.0400(14) -0.0022(11) 0.0022(10) -0.0131(11)
C27 0.084(2) 0.0331(14) 0.0494(17) 0.0109(12) 0.0440(16) 0.0229(14)
N1 0.0128(7) 0.0207(8) 0.0160(8) 0.0015(6) 0.0011(6) -0.0008(6)
O1 0.0316(8) 0.0317(8) 0.0186(7) 0.0020(6) 0.0057(6) 0.0114(6)
O2 0.0200(7) 0.0220(7) 0.0264(8) -0.0018(6) 0.0090(6) -0.0022(6)
O3 0.0247(7) 0.0230(8) 0.0246(7) -0.0055(6) 0.0095(6) -0.0069(6)
O4 0.0252(7) 0.0220(7) 0.0241(7) 0.0048(6) 0.0110(6) 0.0056(6)
O5 0.0173(7) 0.0321(8) 0.0301(8) -0.0067(6) 0.0041(6) 0.0035(6)
O6 0.0239(7) 0.0263(8) 0.0204(7) -0.0029(6) -0.0008(6) 0.0001(6)
O7 0.0134(7) 0.0259(7) 0.0231(7) -0.0026(6) 0.0030(5) -0.0033(5)
O8 0.0216(7) 0.0285(8) 0.0190(7) 0.0046(6) 0.0012(6) 0.0017(6)
O9 0.0581(11) 0.0173(7) 0.0336(9) 0.0003(6) 0.0305(8) 0.0010(7)
O10 0.0392(10) 0.0225(9) 0.0844(15) -0.0106(9) 0.0051(9) -0.0041(7)
O11 0.0743(14) 0.0393(10) 0.0423(11) 0.0005(8) 0.0232(10) -0.0059(10)
O12 0.0306(9) 0.0358(10) 0.0749(14) -0.0001(9) -0.0091(9) -0.0039(7)
O13 0.0376(9) 0.0263(8) 0.0311(8) -0.0066(7) 0.0027(7) 0.0016(7)
O14 0.0380(9) 0.0322(9) 0.0369(9) 0.0047(7) 0.0210(7) 0.0045(7)
O15 0.0341(9) 0.0609(12) 0.0519(11) -0.0213(10) 0.0087(8) -0.0156(9)
F1 0.0996(15) 0.0903(15) 0.0372(9) -0.0103(9) 0.0164(10) -0.0147(12)
F2 0.0380(9) 0.0566(11) 0.0914(14) 0.0208(10) -0.0211(9) -0.0213(8)
F3 0.0402(8) 0.0331(8) 0.0584(9) 0.0104(7) -0.0067(7) -0.0145(6)
F4 0.223(3) 0.0241(8) 0.0896(15) 0.0112(9) 0.1102(18) 0.0295(13)
F5 0.0864(16) 0.121(2) 0.0839(15) 0.0536(14) 0.0184(12) 0.0651(15)
F6 0.1153(15) 0.0396(9) 0.0519(10) 0.0127(8) 0.0586(10) 0.0201(9)
S1 0.0302(3) 0.0213(3) 0.0419(3) -0.0029(2) 0.0038(2) -0.0032(2)
S2 0.0250(3) 0.0218(3) 0.0260(3) -0.0028(2) 0.0096(2) -0.0002(2)
Cu1 0.02186(13) 0.01661(13) 0.01917(13) 0.00089(9) 0.00929(9) 0.00000(9)

loop_
_atom_type_symbol
_atom_type_description
_atom_type_scat_dispersion_real
_atom_type_scat_dispersion_imag
_atom_type_scat_source
C C 0.0033 0.0016 'International Tables Vol C Tables 4.2.6.8 and 6.1.1.4'
H H 0.0000 0.0000 'International Tables Vol C Tables 4.2.6.8 and 6.1.1.4'
N N 0.0061 0.0033 'International Tables Vol C Tables 4.2.6.8 and 6.1.1.4'
O O 0.0106 0.0060 'International Tables Vol C Tables 4.2.6.8 and 6.1.1.4'
F F 0.0171 0.0103 'International Tables Vol C Tables 4.2.6.8 and 6.1.1.4'
S S 0.1246 0.1234 'International Tables Vol C Tables 4.2.6.8 and 6.1.1.4'
Cu Cu 0.3201 1.2651 'International Tables Vol C Tables 4.2.6.8 and 6.1.1.4'

loop_
_geom_angle_atom_site_label_1
_geom_angle_atom_site_label_2
_geom_angle_atom_site_label_3
_geom_angle
O1 C1 O5 124.39(19)
O1 C1 C6 122.82(17)
O5 C1 C6 112.76(17)
O2 C2 O6 123.51(18)
O2 C2 C6 122.86(17)
O6 C2 C6 113.63(17)
O3 C3 O7 124.13(18)
O3 C3 C12 123.74(17)
O7 C3 C12 112.11(16)
O4 C4 O8 123.73(18)
O4 C4 C12 122.96(18)
O8 C4 C12 113.11(16)
C6 C5 H5A 109.5
C6 C5 H5B 109.5
H5A C5 H5B 109.5
C6 C5 H5C 109.5
H5A C5 H5C 109.5
H5B C5 H5C 109.5
C5 C6 C7 113.17(17)
C5 C6 C2 110.83(16)
C7 C6 C2 108.36(15)
C5 C6 C1 110.94(17)
C7 C6 C1 106.54(15)
C2 C6 C1 106.70(16)
N1 C7 C8 120.83(18)
N1 C7 C6 117.70(17)
C8 C7 C6 121.42(17)
C9 C8 C7 119.15(18)
C9 C8 H8 120.4
C7 C8 H8 120.4
C8 C9 C10 120.04(19)
C8 C9 H9 120.0
C10 C9 H9 120.0
C9 C10 C11 118.54(19)
C9 C10 H10 120.7
C11 C10 H10 120.7
N1 C11 C10 121.39(17)
N1 C11 C12 117.37(16)
C10 C11 C12 121.09(17)
C13 C12 C4 111.16(16)
C13 C12 C3 111.39(15)
C4 C12 C3 108.02(15)
C13 C12 C11 112.72(15)
C4 C12 C11 104.42(14)
C3 C12 C11 108.81(15)
C12 C13 H13A 109.5
C12 C13 H13B 109.5
H13A C13 H13B 109.5
C12 C13 H13C 109.5
H13A C13 H13C 109.5
H13B C13 H13C 109.5
O5 C14 C15 106.0(2)
O5 C14 H14A 110.5
C15 C14 H14A 110.5
O5 C14 H14B 110.5
C15 C14 H14B 110.5
H14A C14 H14B 108.7
C14 C15 H15A 109.5
C14 C15 H15B 109.5
H15A C15 H15B 109.5
C14 C15 H15C 109.5
H15A C15 H15C 109.5
H15B C15 H15C 109.5
O6 C16 C17 106.1(2)
O6 C16 H16A 110.5
C17 C16 H16A 110.5
O6 C16 H16B 110.5
C17 C16 H16B 110.5
H16A C16 H16B 108.7
C16 C17 H17A 109.5
C16 C17 H17B 109.5
H17A C17 H17B 109.5
C16 C17 H17C 109.5
H17A C17 H17C 109.5
H17B C17 H17C 109.5
O7 C18 C19 105.76(17)
O7 C18 H18A 110.6
C19 C18 H18A 110.6
O7 C18 H18B 110.6
C19 C18 H18B 110.6
H18A C18 H18B 108.7
C18 C19 H19A 109.5
C18 C19 H19B 109.5
H19A C19 H19B 109.5
C18 C19 H19C 109.5
H19A C19 H19C 109.5
H19B C19 H19C 109.5
O8 C20 C21 106.9(2)
O8 C20 H20A 110.3
C21 C20 H20A 110.3
O8 C20 H20B 110.3
C21 C20 H20B 110.3
H20A C20 H20B 108.6
C20 C21 H21A 109.5
C20 C21 H21B 109.5
H21A C21 H21B 109.5
C20 C21 H21C 109.5
H21A C21 H21C 109.5
H21B C21 H21C 109.5
O9 C22 C23 106.23(18)
O9 C22 H22A 110.5
C23 C22 H22A 110.5
O9 C22 H22B 110.5
C23 C22 H22B 110.5
H22A C22 H22B 108.7
C22 C23 C24 106.0(2)
C22 C23 H23A 110.5
C24 C23 H23A 110.5
C22 C23 H23B 110.5
C24 C23 H23B 110.5
H23A C23 H23B 108.7
C25 C24 C23 106.6(2)
C25 C24 H24A 110.4
C23 C24 H24A 110.4
C25 C24 H24B 110.4
C23 C24 H24B 110.4
H24A C24 H24B 108.6
O9 C25 C24 106.1(2)
O9 C25 H25A 110.5
C24 C25 H25A 110.5
O9 C25 H25B 110.5
C24 C25 H25B 110.5
H25A C25 H25B 108.7
F1 C26 F3 106.8(2)
F1 C26 F2 106.1(2)
F3 C26 F2 106.9(2)
F1 C26 S1 112.6(2)
F3 C26 S1 112.42(17)
F2 C26 S1 111.64(17)
F4 C27 F5 107.6(3)
F4 C27 F6 106.7(2)
F5 C27 F6 108.1(3)
F4 C27 S2 111.5(2)
F5 C27 S2 111.0(2)
F6 C27 S2 111.72(19)
C11 N1 C7 119.98(16)
C11 N1 Cu1 120.06(12)
C7 N1 Cu1 119.79(13)
C1 O1 Cu1 115.30(13)
C2 O2 Cu1 118.84(13)
C3 O3 Cu1 115.23(12)
C4 O4 Cu1 118.05(13)
C1 O5 C14 116.28(17)
C2 O6 C16 116.27(17)
C3 O7 C18 116.32(16)
C4 O8 C20 116.31(17)
C25 O9 C22 110.12(17)
C25 O9 Cu1 126.37(14)
C22 O9 Cu1 122.38(12)
O11 S1 O10 114.96(12)
O11 S1 O12 115.63(13)
O10 S1 O12 115.91(11)
O11 S1 C26 101.67(12)
O10 S1 C26 102.73(12)
O12 S1 C26 102.88(11)
O15 S2 O13 114.56(10)
O15 S2 O14 114.78(11)
O13 S2 O14 115.84(10)
O15 S2 C27 104.15(15)
O13 S2 C27 102.41(12)
O14 S2 C27 102.58(11)
O9 Cu1 N1 178.17(7)
O9 Cu1 O2 90.81(6)
N1 Cu1 O2 88.99(6)
O9 Cu1 O4 92.75(6)
N1 Cu1 O4 87.34(6)
O2 Cu1 O4 174.92(6)
O9 Cu1 O3 93.63(6)
N1 Cu1 O3 88.20(6)
O2 Cu1 O3 98.47(5)
O4 Cu1 O3 84.93(5)
O9 Cu1 O1 92.10(6)
N1 Cu1 O1 86.07(6)
O2 Cu1 O1 84.87(5)
O4 Cu1 O1 91.38(5)
O3 Cu1 O1 173.32(6)

loop_
_geom_bond_atom_site_label_1
_geom_bond_atom_site_label_2
_geom_bond_distance
C1 O1 1.217(2)
C1 O5 1.302(2)
C1 C6 1.548(3)
C2 O2 1.227(2)
C2 O6 1.297(2)
C2 C6 1.542(3)
C3 O3 1.218(2)
C3 O7 1.308(2)
C3 C12 1.545(3)
C4 O4 1.226(2)
C4 O8 1.300(2)
C4 C12 1.540(3)
C5 C6 1.527(3)
C5 H5A 0.9800
C5 H5B 0.9800
C5 H5C 0.9800
C6 C7 1.538(3)
C7 N1 1.352(2)
C7 C8 1.388(3)
C8 C9 1.379(3)
C8 H8 0.9500
C9 C10 1.386(3)
C9 H9 0.9500
C10 C11 1.387(3)
C10 H10 0.9500
C11 N1 1.351(2)
C11 C12 1.549(3)
C12 C13 1.528(3)
C13 H13A 0.9800
C13 H13B 0.9800
C13 H13C 0.9800
C14 O5 1.470(3)
C14 C15 1.481(4)
C14 H14A 0.9900
C14 H14B 0.9900
C15 H15A 0.9800
C15 H15B 0.9800
C15 H15C 0.9800
C16 O6 1.474(3)
C16 C17 1.493(4)
C16 H16A 0.9900
C16 H16B 0.9900
C17 H17A 0.9800
C17 H17B 0.9800
C17 H17C 0.9800
C18 O7 1.472(2)
C18 C19 1.501(3)
C18 H18A 0.9900
C18 H18B 0.9900
C19 H19A 0.9800
C19 H19B 0.9800
C19 H19C 0.9800
C20 O8 1.472(2)
C20 C21 1.491(4)
C20 H20A 0.9900
C20 H20B 0.9900
C21 H21A 0.9800
C21 H21B 0.9800
C21 H21C 0.9800
C22 O9 1.457(2)
C22 C23 1.470(3)
C22 H22A 0.9900
C22 H22B 0.9900
C23 C24 1.485(4)
C23 H23A 0.9900
C23 H23B 0.9900
C24 C25 1.471(4)
C24 H24A 0.9900
C24 H24B 0.9900
C25 O9 1.445(3)
C25 H25A 0.9900
C25 H25B 0.9900
C26 F1 1.321(3)
C26 F3 1.330(3)
C26 F2 1.341(3)
C26 S1 1.820(3)
C27 F4 1.321(3)
C27 F5 1.328(4)
C27 F6 1.332(3)
C27 S2 1.819(3)
N1 Cu1 1.9895(16)
O1 Cu1 2.2078(15)
O2 Cu1 2.0196(14)
O3 Cu1 2.1723(14)
O4 Cu1 2.0550(15)
O9 Cu1 1.9432(15)
O10 S1 1.4318(17)
O11 S1 1.4312(19)
O12 S1 1.4367(18)
O13 S2 1.4343(16)
O14 S2 1.4369(16)
O15 S2 1.4326(18)
